data_4035876
loop_
_publ_author_name
'Zhao, Meng-Yao'
'Wang, De-Xian'
'Wang, Mei-Xiang'

_publ_section_title
;
 Synthesis, Structure, and Properties of Corona[6]arenes and Their
 Assembly with Anions in the Crystalline State.
;
_journal_issue 3
_journal_name_full 'The Journal of organic chemistry'
_journal_page_first 1502
_journal_page_last 1509
_journal_paper_doi 10.1021/acs.joc.7b03136
_journal_volume 83
_journal_year 2018
_chemical_formula_moiety 'C31 H21 N9 O3 S2'
_chemical_formula_sum 'C31 H21 N9 O3 S2'
_chemical_formula_weight 631.69
_space_group_crystal_system triclinic
_space_group_IT_number 2
_space_group_name_Hall '-P 1'
_space_group_name_H-M_alt 'P -1'
_atom_sites_solution_hydrogens geom
_atom_sites_solution_primary dual
_audit_creation_date 2017-07-03
_audit_creation_method
;
Olex2 1.2
(compiled 2017.03.28 svn.r3405 for OlexSys, GUI svn.r5337)
;
_cell_angle_alpha 96.925(3)
_cell_angle_beta 112.160(4)
_cell_angle_gamma 98.871(3)
_cell_formula_units_Z 2
_cell_length_a 10.4612(5)
_cell_length_b 11.1373(4)
_cell_length_c 13.8290(5)
_cell_measurement_reflns_used 10810
_cell_measurement_temperature 173(2)
_cell_measurement_theta_max 31.178
_cell_measurement_theta_min 1.861
_cell_volume 1445.95(11)
_computing_cell_refinement 'CrysAlisPro 1.171.39.9d (Rigaku OD, 2015)'
_computing_data_collection 'CrystalClear (Rigaku Inc., 2007)'
_computing_data_reduction 'CrysAlisPro 1.171.39.9d (Rigaku OD, 2015)'
_computing_molecular_graphics 'Olex2 (Dolomanov et al., 2009)'
_computing_publication_material 'Olex2 (Dolomanov et al., 2009)'
_computing_structure_refinement 'ShelXL (Sheldrick, 2015)'
_computing_structure_solution 'ShelXT (Sheldrick, 2015)'
_diffrn_ambient_temperature 173.15
_diffrn_measured_fraction_theta_full 1.000
_diffrn_measured_fraction_theta_max 0.998
_diffrn_measurement_device_type 'MM007-HF CCD(Saturn 724+)'
_diffrn_measurement_method '\w scans at fixed \c = 45\%'
_diffrn_radiation_monochromator Confocal
_diffrn_radiation_type MoK\a
_diffrn_radiation_wavelength 0.71073
_diffrn_reflns_av_R_equivalents 0.0505
_diffrn_reflns_av_unetI/netI 0.0520
_diffrn_reflns_Laue_measured_fraction_full 1.000
_diffrn_reflns_Laue_measured_fraction_max 0.998
_diffrn_reflns_limit_h_max 13
_diffrn_reflns_limit_h_min -13
_diffrn_reflns_limit_k_max 14
_diffrn_reflns_limit_k_min -14
_diffrn_reflns_limit_l_max 17
_diffrn_reflns_limit_l_min -17
_diffrn_reflns_number 20308
_diffrn_reflns_point_group_measured_fraction_full 1.000
_diffrn_reflns_point_group_measured_fraction_max 0.998
_diffrn_reflns_theta_full 25.242
_diffrn_reflns_theta_max 27.498
_diffrn_reflns_theta_min 1.621
_diffrn_source 'Rotating Anode'
_exptl_absorpt_coefficient_mu 0.236
_exptl_absorpt_correction_T_max 1.000
_exptl_absorpt_correction_T_min 0.8887
_exptl_absorpt_correction_type multi-scan
_exptl_absorpt_process_details
;
CrysAlisPro 1.171.39.9d (Rigaku Oxford Diffraction, 2015)
Empirical absorption correction using spherical harmonics,
 implemented in SCALE3 ABSPACK scaling algorithm.
;
_exptl_crystal_colour red
_exptl_crystal_density_diffrn 1.451
_exptl_crystal_description rod
_exptl_crystal_F_000 652
_exptl_crystal_size_max 0.29
_exptl_crystal_size_mid 0.11
_exptl_crystal_size_min 0.09
_refine_diff_density_max 0.281
_refine_diff_density_min -0.260
_refine_diff_density_rms 0.050
_refine_ls_extinction_method none
_refine_ls_goodness_of_fit_ref 1.026
_refine_ls_hydrogen_treatment constr
_refine_ls_matrix_type full
_refine_ls_number_parameters 407
_refine_ls_number_reflns 6636
_refine_ls_number_restraints 0
_refine_ls_restrained_S_all 1.026
_refine_ls_R_factor_all 0.0739
_refine_ls_R_factor_gt 0.0499
_refine_ls_shift/su_max 0.001
_refine_ls_shift/su_mean 0.000
_refine_ls_structure_factor_coef Fsqd
_refine_ls_weighting_details 'w=1/[\s^2^(Fo^2^)+(0.0443P)^2^+0.4211P] where P=(Fo^2^+2Fc^2^)/3'
_refine_ls_weighting_scheme calc
_refine_ls_wR_factor_gt 0.1055
_refine_ls_wR_factor_ref 0.1175
_reflns_Friedel_coverage 0.000
_reflns_number_gt 4926
_reflns_number_total 6636
_reflns_threshold_expression 'I > 2\s(I)'
_cod_data_source_file jo7b03136_si_005.cif
_cod_data_source_block mx6078a
_cod_database_code 4035876
_shelx_shelxl_version_number 2014/7
_shelx_space_group_comment
;
The symmetry employed for this shelxl refinement is uniquely defined
by the following loop, which should always be used as a source of
symmetry information in preference to the above space-group names.
They are only intended as comments.
;
_shelx_estimated_absorpt_t_max 0.979
_shelx_estimated_absorpt_t_min 0.935
_olex2_refinement_description
;
1. Fixed Uiso
 At 1.2 times of:
  All C(H) groups, All C(H,H) groups
 At 1.5 times of:
  All C(H,H,H) groups
2.a Secondary CH2 refined with riding coordinates:
 C7(H7A,H7B)
2.b Aromatic/amide H refined with riding coordinates:
 C2(H2), C3(H3), C5(H5), C6(H6), C9(H9), C10(H10), C12(H12), C13(H13),
 C17(H17), C18(H18), C20(H20), C21(H21), C25(H25), C26(H26), C28(H28), C29(H29)
2.c Idealised Me refined as rotating group:
 C23(H23A,H23B,H23C)
;
_olex2_submission_special_instructions 'No special instructions were received'

loop_
_space_group_symop_operation_xyz
'x, y, z'
'-x, -y, -z'

loop_
_atom_site_label
_atom_site_type_symbol
_atom_site_fract_x
_atom_site_fract_y
_atom_site_fract_z
_atom_site_U_iso_or_equiv
_atom_site_adp_type
_atom_site_occupancy
_atom_site_site_symmetry_order
_atom_site_calc_flag
_atom_site_refinement_flags_posn
S1 S -0.16871(6) 0.34357(5) 0.15147(4) 0.04199(15) Uani 1 1 d .
S2 S 0.44448(6) 1.04464(5) 0.80600(5) 0.04289(16) Uani 1 1 d .
O1 O 0.68877(18) 0.66851(14) 0.99134(11) 0.0491(4) Uani 1 1 d .
O2 O 0.80519(15) 0.10115(13) 0.68465(12) 0.0432(4) Uani 1 1 d .
O3 O 0.36177(16) 0.21753(16) 0.29404(11) 0.0478(4) Uani 1 1 d .
N1 N 0.6262(2) 0.95875(17) 0.95463(15) 0.0449(5) Uani 1 1 d .
N2 N 0.6860(2) 0.87064(17) 0.99717(14) 0.0445(5) Uani 1 1 d .
N3 N 0.5010(2) 0.71798(16) 0.86167(15) 0.0448(5) Uani 1 1 d .
N4 N 0.44185(19) 0.80615(16) 0.81689(15) 0.0417(4) Uani 1 1 d .
N5 N 0.71473(17) 0.26297(15) 0.72313(13) 0.0332(4) Uani 1 1 d .
N6 N 0.14079(19) 0.18908(16) 0.17100(13) 0.0385(4) Uani 1 1 d .
N7 N 0.01652(19) 0.21935(16) 0.13917(13) 0.0385(4) Uani 1 1 d .
N8 N 0.09340(17) 0.36605(15) 0.30172(13) 0.0344(4) Uani 1 1 d .
N9 N 0.21877(18) 0.33399(15) 0.33467(13) 0.0355(4) Uani 1 1 d .
C1 C -0.1546(2) 0.47337(19) 0.24687(16) 0.0346(5) Uani 1 1 d .
C2 C -0.1468(2) 0.5889(2) 0.21988(17) 0.0416(5) Uani 1 1 d .
H2 H -0.1444 0.5982 0.1531 0.050 Uiso 1 1 calc R
C3 C -0.1425(2) 0.6912(2) 0.28937(17) 0.0402(5) Uani 1 1 d .
H3 H -0.1376 0.7700 0.2696 0.048 Uiso 1 1 calc R
C4 C -0.1452(2) 0.68059(19) 0.38766(16) 0.0333(4) Uani 1 1 d .
C5 C -0.1528(2) 0.56377(19) 0.41402(16) 0.0383(5) Uani 1 1 d .
H5 H -0.1538 0.5547 0.4812 0.046 Uiso 1 1 calc R
C6 C -0.1588(2) 0.4602(2) 0.34424(17) 0.0399(5) Uani 1 1 d .
H6 H -0.1658 0.3809 0.3630 0.048 Uiso 1 1 calc R
C7 C -0.1383(2) 0.7930(2) 0.46443(17) 0.0373(5) Uani 1 1 d .
H7A H -0.2019 0.7684 0.4999 0.045 Uiso 1 1 calc R
H7B H -0.1748 0.8560 0.4232 0.045 Uiso 1 1 calc R
C8 C 0.0081(2) 0.85189(18) 0.54955(15) 0.0319(4) Uani 1 1 d .
C9 C 0.0236(2) 0.91611(18) 0.64774(16) 0.0354(5) Uani 1 1 d .
H9 H -0.0583 0.9219 0.6609 0.043 Uiso 1 1 calc R
C10 C 0.1558(2) 0.97170(18) 0.72656(16) 0.0356(5) Uani 1 1 d .
H10 H 0.1645 1.0134 0.7936 0.043 Uiso 1 1 calc R
C11 C 0.2755(2) 0.96589(18) 0.70675(17) 0.0345(5) Uani 1 1 d .
C12 C 0.2618(2) 0.90527(18) 0.60881(17) 0.0368(5) Uani 1 1 d .
H12 H 0.3436 0.9029 0.5947 0.044 Uiso 1 1 calc R
C13 C 0.1291(2) 0.84799(19) 0.53105(17) 0.0365(5) Uani 1 1 d .
H13 H 0.1209 0.8056 0.4644 0.044 Uiso 1 1 calc R
C14 C 0.5094(2) 0.92246(18) 0.86332(16) 0.0336(4) Uani 1 1 d .
C15 C 0.6211(2) 0.75440(19) 0.94570(16) 0.0370(5) Uani 1 1 d .
C16 C 0.6888(2) 0.56293(18) 0.92333(15) 0.0361(5) Uani 1 1 d .
C17 C 0.5677(2) 0.4739(2) 0.86217(18) 0.0435(5) Uani 1 1 d .
H17 H 0.4794 0.4810 0.8642 0.052 Uiso 1 1 calc R
C18 C 0.5784(2) 0.37405(19) 0.79764(19) 0.0419(5) Uani 1 1 d .
H18 H 0.4960 0.3124 0.7542 0.050 Uiso 1 1 calc R
C19 C 0.7072(2) 0.36275(17) 0.79555(15) 0.0319(4) Uani 1 1 d .
C20 C 0.8276(2) 0.45215(18) 0.85980(15) 0.0338(5) Uani 1 1 d .
H20 H 0.9166 0.4449 0.8593 0.041 Uiso 1 1 calc R
C21 C 0.8178(2) 0.55155(18) 0.92448(16) 0.0365(5) Uani 1 1 d .
H21 H 0.9004 0.6120 0.9697 0.044 Uiso 1 1 calc R
C22 C 0.7952(2) 0.17572(18) 0.75240(17) 0.0353(5) Uani 1 1 d .
C23 C 0.8656(2) 0.1719(2) 0.86858(17) 0.0462(6) Uani 1 1 d .
H23A H 0.8538 0.0857 0.8779 0.069 Uiso 1 1 calc GR
H23B H 0.8223 0.2180 0.9083 0.069 Uiso 1 1 calc GR
H23C H 0.9666 0.2097 0.8953 0.069 Uiso 1 1 calc GR
C24 C 0.6258(2) 0.25302(18) 0.61196(15) 0.0319(4) Uani 1 1 d .
C25 C 0.5112(2) 0.15396(18) 0.56283(16) 0.0343(5) Uani 1 1 d .
H25 H 0.4940 0.0929 0.6014 0.041 Uiso 1 1 calc R
C26 C 0.4218(2) 0.14389(19) 0.45733(17) 0.0377(5) Uani 1 1 d .
H26 H 0.3431 0.0760 0.4225 0.045 Uiso 1 1 calc R
C27 C 0.4492(2) 0.2344(2) 0.40397(16) 0.0372(5) Uani 1 1 d .
C28 C 0.5613(2) 0.3338(2) 0.45127(18) 0.0436(5) Uani 1 1 d .
H28 H 0.5773 0.3953 0.4127 0.052 Uiso 1 1 calc R
C29 C 0.6513(2) 0.34268(19) 0.55692(17) 0.0397(5) Uani 1 1 d .
H29 H 0.7302 0.4104 0.5912 0.048 Uiso 1 1 calc R
C30 C 0.2360(2) 0.24932(19) 0.26798(15) 0.0339(5) Uani 1 1 d .
C31 C -0.0022(2) 0.30850(18) 0.20532(15) 0.0325(4) Uani 1 1 d .

loop_
_atom_site_aniso_label
_atom_site_aniso_U_11
_atom_site_aniso_U_22
_atom_site_aniso_U_33
_atom_site_aniso_U_23
_atom_site_aniso_U_13
_atom_site_aniso_U_12
S1 0.0338(3) 0.0498(3) 0.0325(3) -0.0008(2) 0.0048(2) 0.0103(2)
S2 0.0430(3) 0.0305(3) 0.0484(3) 0.0084(2) 0.0115(3) 0.0061(2)
O1 0.0667(11) 0.0450(9) 0.0268(8) 0.0014(7) 0.0047(7) 0.0286(8)
O2 0.0411(9) 0.0416(8) 0.0412(9) -0.0012(7) 0.0113(7) 0.0142(7)
O3 0.0440(9) 0.0716(11) 0.0292(8) 0.0041(8) 0.0121(7) 0.0281(8)
N1 0.0436(11) 0.0389(10) 0.0410(11) 0.0000(8) 0.0069(9) 0.0100(8)
N2 0.0463(11) 0.0425(10) 0.0351(10) -0.0010(8) 0.0065(9) 0.0149(9)
N3 0.0457(11) 0.0366(10) 0.0420(11) 0.0084(8) 0.0059(9) 0.0108(8)
N4 0.0423(10) 0.0334(9) 0.0417(10) 0.0087(8) 0.0083(9) 0.0081(8)
N5 0.0326(9) 0.0320(8) 0.0286(9) 0.0021(7) 0.0058(7) 0.0091(7)
N6 0.0427(10) 0.0433(10) 0.0261(9) 0.0024(8) 0.0107(8) 0.0117(8)
N7 0.0412(10) 0.0420(10) 0.0276(9) 0.0026(8) 0.0095(8) 0.0101(8)
N8 0.0347(9) 0.0370(9) 0.0266(8) 0.0027(7) 0.0078(7) 0.0086(8)
N9 0.0363(10) 0.0389(9) 0.0281(9) 0.0029(7) 0.0095(8) 0.0108(8)
C1 0.0282(10) 0.0428(11) 0.0293(10) 0.0066(9) 0.0070(9) 0.0105(9)
C2 0.0474(13) 0.0518(13) 0.0307(11) 0.0154(10) 0.0164(10) 0.0181(11)
C3 0.0507(13) 0.0396(11) 0.0381(12) 0.0183(10) 0.0200(10) 0.0186(10)
C4 0.0288(10) 0.0406(11) 0.0311(10) 0.0089(9) 0.0109(9) 0.0111(9)
C5 0.0447(12) 0.0439(12) 0.0299(11) 0.0115(9) 0.0176(10) 0.0102(10)
C6 0.0439(12) 0.0393(11) 0.0384(12) 0.0123(10) 0.0176(10) 0.0088(10)
C7 0.0350(11) 0.0438(12) 0.0365(11) 0.0118(10) 0.0141(9) 0.0158(9)
C8 0.0373(11) 0.0321(10) 0.0329(11) 0.0135(9) 0.0162(9) 0.0150(9)
C9 0.0400(12) 0.0361(11) 0.0387(11) 0.0126(9) 0.0212(10) 0.0144(9)
C10 0.0453(12) 0.0330(10) 0.0323(11) 0.0084(9) 0.0180(10) 0.0114(9)
C11 0.0375(11) 0.0288(10) 0.0391(11) 0.0114(9) 0.0150(9) 0.0103(9)
C12 0.0376(12) 0.0348(11) 0.0435(12) 0.0102(9) 0.0201(10) 0.0115(9)
C13 0.0427(12) 0.0379(11) 0.0345(11) 0.0073(9) 0.0195(10) 0.0140(9)
C14 0.0348(11) 0.0325(10) 0.0355(11) 0.0049(9) 0.0170(9) 0.0076(9)
C15 0.0433(12) 0.0409(11) 0.0258(10) 0.0036(9) 0.0111(9) 0.0159(10)
C16 0.0461(13) 0.0340(10) 0.0256(10) 0.0067(8) 0.0081(9) 0.0174(9)
C17 0.0407(12) 0.0423(12) 0.0476(13) 0.0039(10) 0.0175(11) 0.0137(10)
C18 0.0337(11) 0.0333(11) 0.0506(14) 0.0013(10) 0.0118(10) 0.0030(9)
C19 0.0343(11) 0.0289(9) 0.0294(10) 0.0048(8) 0.0096(9) 0.0072(8)
C20 0.0318(11) 0.0366(10) 0.0292(10) 0.0065(9) 0.0090(9) 0.0056(9)
C21 0.0392(12) 0.0327(10) 0.0268(10) 0.0051(8) 0.0029(9) 0.0050(9)
C22 0.0294(10) 0.0322(10) 0.0378(12) 0.0036(9) 0.0088(9) 0.0031(9)
C23 0.0515(14) 0.0372(11) 0.0392(12) 0.0067(10) 0.0060(11) 0.0123(10)
C24 0.0311(10) 0.0313(10) 0.0297(10) 0.0008(8) 0.0090(9) 0.0093(8)
C25 0.0313(11) 0.0341(10) 0.0363(11) 0.0058(9) 0.0126(9) 0.0071(9)
C26 0.0275(10) 0.0395(11) 0.0392(12) -0.0004(9) 0.0085(9) 0.0068(9)
C27 0.0324(11) 0.0494(12) 0.0291(10) 0.0035(9) 0.0092(9) 0.0185(10)
C28 0.0516(14) 0.0404(12) 0.0408(12) 0.0125(10) 0.0182(11) 0.0126(10)
C29 0.0395(12) 0.0339(10) 0.0391(12) 0.0040(9) 0.0118(10) 0.0019(9)
C30 0.0363(11) 0.0402(11) 0.0272(10) 0.0092(9) 0.0128(9) 0.0125(9)
C31 0.0341(11) 0.0339(10) 0.0272(10) 0.0067(8) 0.0105(9) 0.0057(8)

loop_
_atom_type_symbol
_atom_type_description
_atom_type_scat_dispersion_real
_atom_type_scat_dispersion_imag
_atom_type_scat_source
C C 0.0033 0.0016 'International Tables Vol C Tables 4.2.6.8 and 6.1.1.4'
H H 0.0000 0.0000 'International Tables Vol C Tables 4.2.6.8 and 6.1.1.4'
N N 0.0061 0.0033 'International Tables Vol C Tables 4.2.6.8 and 6.1.1.4'
O O 0.0106 0.0060 'International Tables Vol C Tables 4.2.6.8 and 6.1.1.4'
S S 0.1246 0.1234 'International Tables Vol C Tables 4.2.6.8 and 6.1.1.4'

loop_
_geom_angle_atom_site_label_1
_geom_angle_atom_site_label_2
_geom_angle_atom_site_label_3
_geom_angle
C31 S1 C1 102.64(9)
C14 S2 C11 101.72(9)
C15 O1 C16 117.78(15)
C30 O3 C27 117.34(16)
N2 N1 C14 116.98(18)
N1 N2 C15 116.00(18)
C15 N3 N4 116.97(18)
C14 N4 N3 116.48(18)
C19 N5 C24 115.88(15)
C22 N5 C19 125.09(16)
C22 N5 C24 118.99(17)
N7 N6 C30 115.83(17)
N6 N7 C31 117.60(16)
C31 N8 N9 116.90(17)
C30 N9 N8 116.65(16)
C2 C1 S1 118.44(16)
C2 C1 C6 119.6(2)
C6 C1 S1 121.87(16)
C1 C2 H2 119.8
C3 C2 C1 120.39(19)
C3 C2 H2 119.8
C2 C3 H3 119.5
C2 C3 C4 121.09(19)
C4 C3 H3 119.5
C3 C4 C5 117.98(19)
C3 C4 C7 121.05(18)
C5 C4 C7 120.96(18)
C4 C5 H5 119.3
C6 C5 C4 121.37(19)
C6 C5 H5 119.3
C1 C6 C5 119.56(19)
C1 C6 H6 120.2
C5 C6 H6 120.2
C4 C7 H7A 108.5
C4 C7 H7B 108.5
C4 C7 C8 114.99(17)
H7A C7 H7B 107.5
C8 C7 H7A 108.5
C8 C7 H7B 108.5
C9 C8 C7 120.19(19)
C13 C8 C7 121.56(18)
C13 C8 C9 118.20(19)
C8 C9 H9 119.3
C10 C9 C8 121.5(2)
C10 C9 H9 119.3
C9 C10 H10 120.3
C9 C10 C11 119.4(2)
C11 C10 H10 120.3
C10 C11 S2 119.09(16)
C12 C11 S2 120.91(17)
C12 C11 C10 119.9(2)
C11 C12 H12 119.9
C11 C12 C13 120.3(2)
C13 C12 H12 119.9
C8 C13 H13 119.6
C12 C13 C8 120.7(2)
C12 C13 H13 119.6
N1 C14 S2 114.37(15)
N4 C14 S2 119.70(16)
N4 C14 N1 125.92(19)
N2 C15 O1 113.39(18)
N3 C15 O1 119.32(19)
N3 C15 N2 127.2(2)
C17 C16 O1 122.5(2)
C21 C16 O1 115.91(18)
C21 C16 C17 121.6(2)
C16 C17 H17 120.9
C16 C17 C18 118.2(2)
C18 C17 H17 120.9
C17 C18 H18 119.5
C19 C18 C17 121.00(19)
C19 C18 H18 119.5
C18 C19 N5 120.18(17)
C18 C19 C20 119.44(19)
C20 C19 N5 120.30(18)
C19 C20 H20 120.1
C21 C20 C19 119.88(19)
C21 C20 H20 120.1
C16 C21 C20 119.85(19)
C16 C21 H21 120.1
C20 C21 H21 120.1
O2 C22 N5 120.33(19)
O2 C22 C23 121.01(19)
N5 C22 C23 118.63(19)
C22 C23 H23A 109.5
C22 C23 H23B 109.5
C22 C23 H23C 109.5
H23A C23 H23B 109.5
H23A C23 H23C 109.5
H23B C23 H23C 109.5
C25 C24 N5 118.58(17)
C29 C24 N5 120.82(17)
C29 C24 C25 120.55(18)
C24 C25 H25 120.0
C24 C25 C26 119.91(19)
C26 C25 H25 120.0
C25 C26 H26 120.7
C27 C26 C25 118.56(18)
C27 C26 H26 120.7
C26 C27 O3 117.41(18)
C28 C27 O3 119.9(2)
C28 C27 C26 122.52(19)
C27 C28 H28 120.7
C27 C28 C29 118.6(2)
C29 C28 H28 120.7
C24 C29 C28 119.89(19)
C24 C29 H29 120.1
C28 C29 H29 120.1
O3 C30 N6 112.87(18)
N9 C30 O3 119.59(18)
N9 C30 N6 127.52(19)
N7 C31 S1 112.86(14)
N8 C31 S1 121.67(16)
N8 C31 N7 125.47(18)

loop_
_geom_bond_atom_site_label_1
_geom_bond_atom_site_label_2
_geom_bond_distance
S1 C1 1.783(2)
S1 C31 1.744(2)
S2 C11 1.783(2)
S2 C14 1.755(2)
O1 C15 1.353(2)
O1 C16 1.415(2)
O2 C22 1.221(2)
O3 C27 1.418(2)
O3 C30 1.343(2)
N1 N2 1.323(2)
N1 C14 1.346(3)
N2 C15 1.336(3)
N3 N4 1.332(2)
N3 C15 1.312(3)
N4 C14 1.328(2)
N5 C19 1.436(3)
N5 C22 1.381(3)
N5 C24 1.446(2)
N6 N7 1.318(2)
N6 C30 1.345(3)
N7 C31 1.356(3)
N8 N9 1.337(2)
N8 C31 1.334(2)
N9 C30 1.319(3)
C1 C2 1.382(3)
C1 C6 1.388(3)
C2 H2 0.9500
C2 C3 1.382(3)
C3 H3 0.9500
C3 C4 1.389(3)
C4 C5 1.392(3)
C4 C7 1.514(3)
C5 H5 0.9500
C5 C6 1.388(3)
C6 H6 0.9500
C7 H7A 0.9900
C7 H7B 0.9900
C7 C8 1.519(3)
C8 C9 1.395(3)
C8 C13 1.388(3)
C9 H9 0.9500
C9 C10 1.386(3)
C10 H10 0.9500
C10 C11 1.388(3)
C11 C12 1.384(3)
C12 H12 0.9500
C12 C13 1.388(3)
C13 H13 0.9500
C16 C17 1.380(3)
C16 C21 1.369(3)
C17 H17 0.9500
C17 C18 1.386(3)
C18 H18 0.9500
C18 C19 1.383(3)
C19 C20 1.387(3)
C20 H20 0.9500
C20 C21 1.379(3)
C21 H21 0.9500
C22 C23 1.503(3)
C23 H23A 0.9800
C23 H23B 0.9800
C23 H23C 0.9800
C24 C25 1.383(3)
C24 C29 1.379(3)
C25 H25 0.9500
C25 C26 1.384(3)
C26 H26 0.9500
C26 C27 1.376(3)
C27 C28 1.369(3)
C28 H28 0.9500
C28 C29 1.389(3)
C29 H29 0.9500
